data_2229425
loop_
_publ_author_name
'Shah, Kiramat'
'Raza Shah, M.'
'Ng, Seik Weng'

_publ_section_title
;
 4,4'-Bis[(<i>E</i>)-(2,3-diiodoprop-2-en-1-yl)oxy]biphenyl
;
_journal_coeditor_code JH2264
_journal_issue 3
_journal_name_full 'Acta Crystallographica Section E'
_journal_page_first o568
_journal_paper_doi 10.1107/S1600536811003874
_journal_volume 67
_journal_year 2011
_chemical_formula_iupac 'C18 H14 I4 O2'
_chemical_formula_moiety 'C18 H14 I4 O2'
_chemical_formula_sum 'C18 H14 I4 O2'
_chemical_formula_weight 769.89
_chemical_name_systematic
;
4,4'-Bis[(<i>E</i>)-(2,3-diiodoprop-2-en-1-yl)oxy]biphenyl
;
_space_group_IT_number 2
_symmetry_cell_setting triclinic
_symmetry_space_group_name_Hall '-P 1'
_symmetry_space_group_name_H-M 'P -1'
_atom_sites_solution_hydrogens geom
_atom_sites_solution_primary direct
_atom_sites_solution_secondary difmap
_audit_creation_method SHELXL-97
_cell_angle_alpha 105.760(4)
_cell_angle_beta 101.433(3)
_cell_angle_gamma 108.211(4)
_cell_formula_units_Z 2
_cell_length_a 10.0470(4)
_cell_length_b 10.2267(4)
_cell_length_c 11.3581(4)
_cell_measurement_reflns_used 5987
_cell_measurement_temperature 100(2)
_cell_measurement_theta_max 29.1718
_cell_measurement_theta_min 2.3888
_cell_volume 1014.45(8)
_computing_cell_refinement 'CrysAlis PRO (Agilent, 2010)'
_computing_data_collection 'CrysAlis PRO (Agilent, 2010)'
_computing_data_reduction 'CrysAlis PRO (Agilent, 2010)'
_computing_molecular_graphics 'X-SEED (Barbour, 2001)'
_computing_publication_material 'publCIF (Westrip, 2010)'
_computing_structure_refinement 'SHELXL97 (Sheldrick, 2008)'
_computing_structure_solution 'SHELXS97 (Sheldrick, 2008)'
_diffrn_ambient_temperature 100(2)
_diffrn_detector_area_resol_mean 10.4041
_diffrn_measured_fraction_theta_full 0.965
_diffrn_measured_fraction_theta_max 0.965
_diffrn_measurement_device_type 'Agilent SuperNova Dual diffractometer with an Atlas detector'
_diffrn_measurement_method \w
_diffrn_radiation_monochromator Mirror
_diffrn_radiation_source 'SuperNova (Mo) X-ray Source'
_diffrn_radiation_type MoK\a
_diffrn_radiation_wavelength 0.71073
_diffrn_reflns_av_R_equivalents 0.0258
_diffrn_reflns_av_sigmaI/netI 0.0366
_diffrn_reflns_limit_h_max 9
_diffrn_reflns_limit_h_min -12
_diffrn_reflns_limit_k_max 13
_diffrn_reflns_limit_k_min -13
_diffrn_reflns_limit_l_max 14
_diffrn_reflns_limit_l_min -9
_diffrn_reflns_number 8121
_diffrn_reflns_theta_full 27.49
_diffrn_reflns_theta_max 27.49
_diffrn_reflns_theta_min 2.39
_diffrn_standards_decay_% 0
_diffrn_standards_interval_count 0
_diffrn_standards_interval_time 0
_diffrn_standards_number 0
_exptl_absorpt_coefficient_mu 6.151
_exptl_absorpt_correction_T_max 1.00000
_exptl_absorpt_correction_T_min 0.46737
_exptl_absorpt_correction_type multi-scan
_exptl_absorpt_process_details '(CrysAlis PRO; Agilent, 2010)'
_exptl_crystal_colour Colorless
_exptl_crystal_density_diffrn 2.520
_exptl_crystal_density_method 'not measured'
_exptl_crystal_description Prism
_exptl_crystal_F_000 700
_exptl_crystal_size_max 0.20
_exptl_crystal_size_mid 0.10
_exptl_crystal_size_min 0.05
_refine_diff_density_max 3.379
_refine_diff_density_min -1.691
_refine_ls_extinction_method none
_refine_ls_goodness_of_fit_ref 1.038
_refine_ls_hydrogen_treatment constr
_refine_ls_matrix_type full
_refine_ls_number_parameters 217
_refine_ls_number_reflns 4502
_refine_ls_number_restraints 0
_refine_ls_restrained_S_all 1.038
_refine_ls_R_factor_all 0.0353
_refine_ls_R_factor_gt 0.0303
_refine_ls_shift/su_max 0.001
_refine_ls_shift/su_mean 0.001
_refine_ls_structure_factor_coef Fsqd
_refine_ls_weighting_details 'calc w=1/[\s^2^(Fo^2^)+(0.0391P)^2^+2.8781P] where P=(Fo^2^+2Fc^2^)/3'
_refine_ls_weighting_scheme calc
_refine_ls_wR_factor_gt 0.0761
_refine_ls_wR_factor_ref 0.0788
_reflns_number_gt 4118
_reflns_number_total 4502
_reflns_threshold_expression I>2\s(I)
_cod_data_source_file jh2264.cif
_cod_data_source_block I
_cod_original_cell_volume 1014.45(7)
_cod_database_code 2229425
_cod_database_fobs_code 2229425

loop_
_symmetry_equiv_pos_as_xyz
'x, y, z'
'-x, -y, -z'

loop_
_atom_site_type_symbol
_atom_site_label
_atom_site_fract_x
_atom_site_fract_y
_atom_site_fract_z
_atom_site_U_iso_or_equiv
_atom_site_adp_type
_atom_site_calc_flag
_atom_site_refinement_flags
_atom_site_occupancy
_atom_site_disorder_assembly
_atom_site_disorder_group
I I1 0.52321(3) 0.89339(3) 0.77411(3) 0.02006(8) Uani d . 1 . .
I I2 0.05784(3) 0.47289(3) 0.70014(3) 0.02903(10) Uani d . 1 . .
I I3 0.69630(3) -0.38925(3) 0.56256(3) 0.02370(9) Uani d . 1 . .
I I4 1.15769(3) -0.03766(3) 0.91544(3) 0.02524(9) Uani d . 1 . .
O O1 0.5470(4) 0.7096(3) 0.9645(3) 0.0202(6) Uani d . 1 . .
O O2 0.8521(4) -0.0703(3) 0.5344(3) 0.0200(6) Uani d . 1 . .
C C1 0.2354(5) 0.6460(5) 0.6979(5) 0.0207(9) Uani d . 1 . .
H H1 0.2259 0.6735 0.6242 0.025 Uiso calc R 1 . .
C C2 0.3610(5) 0.7193(5) 0.7945(4) 0.0181(9) Uani d . 1 . .
C C3 0.3993(5) 0.7013(5) 0.9214(4) 0.0194(9) Uani d . 1 . .
H H3A 0.3862 0.7788 0.9867 0.023 Uiso calc R 1 . .
H H3B 0.3297 0.6046 0.9150 0.023 Uiso calc R 1 . .
C C4 0.5783(5) 0.5922(5) 0.9042(4) 0.0177(9) Uani d . 1 . .
C C5 0.7224(5) 0.6043(5) 0.9543(4) 0.0182(9) Uani d . 1 . .
H H5 0.7893 0.6881 1.0270 0.022 Uiso calc R 1 . .
C C6 0.7679(5) 0.4940(5) 0.8981(4) 0.0184(9) Uani d . 1 . .
H H6 0.8666 0.5044 0.9316 0.022 Uiso calc R 1 . .
C C7 0.6700(5) 0.3677(5) 0.7927(4) 0.0167(8) Uani d . 1 . .
C C8 0.5257(5) 0.3563(5) 0.7479(4) 0.0193(9) Uani d . 1 . .
H H8 0.4568 0.2704 0.6782 0.023 Uiso calc R 1 . .
C C9 0.4797(5) 0.4667(5) 0.8023(4) 0.0194(9) Uani d . 1 . .
H H9 0.3806 0.4559 0.7696 0.023 Uiso calc R 1 . .
C C10 0.7198(5) 0.2529(5) 0.7296(4) 0.0160(8) Uani d . 1 . .
C C11 0.6679(5) 0.1820(5) 0.5947(4) 0.0189(9) Uani d . 1 . .
H H11 0.5995 0.2077 0.5448 0.023 Uiso calc R 1 . .
C C12 0.7143(5) 0.0756(5) 0.5334(4) 0.0191(9) Uani d . 1 . .
H H12 0.6784 0.0294 0.4424 0.023 Uiso calc R 1 . .
C C13 0.8144(5) 0.0367(4) 0.6066(4) 0.0163(8) Uani d . 1 . .
C C14 0.8670(5) 0.1041(5) 0.7393(4) 0.0181(9) Uani d . 1 . .
H H14 0.9346 0.0775 0.7891 0.022 Uiso calc R 1 . .
C C15 0.8192(5) 0.2116(5) 0.7992(4) 0.0172(8) Uani d . 1 . .
H H15 0.8558 0.2579 0.8902 0.021 Uiso calc R 1 . .
C C16 0.9582(5) -0.1128(5) 0.6013(4) 0.0192(9) Uani d . 1 . .
H H16A 1.0423 -0.0230 0.6631 0.023 Uiso calc R 1 . .
H H16B 0.9961 -0.1666 0.5386 0.023 Uiso calc R 1 . .
C C17 0.8964(5) -0.2085(5) 0.6726(4) 0.0172(8) Uani d . 1 . .
C C18 0.9551(5) -0.1992(5) 0.7908(4) 0.0201(9) Uani d . 1 . .
H H18 0.9018 -0.2705 0.8211 0.024 Uiso calc R 1 . .

loop_
_atom_site_aniso_label
_atom_site_aniso_U_11
_atom_site_aniso_U_22
_atom_site_aniso_U_33
_atom_site_aniso_U_12
_atom_site_aniso_U_13
_atom_site_aniso_U_23
I1 0.01788(15) 0.02009(15) 0.01828(15) 0.00200(11) 0.00372(11) 0.00864(12)
I2 0.01896(17) 0.01891(16) 0.0441(2) 0.00325(12) 0.01327(14) 0.00592(14)
I3 0.01724(16) 0.02002(16) 0.02533(16) 0.00179(12) 0.00369(12) 0.00383(13)
I4 0.02077(16) 0.02426(17) 0.02344(16) 0.01197(13) -0.00226(12) 0.00046(13)
O1 0.0246(17) 0.0183(15) 0.0189(15) 0.0112(13) 0.0053(13) 0.0061(13)
O2 0.0263(17) 0.0199(16) 0.0201(15) 0.0149(13) 0.0081(13) 0.0091(13)
C1 0.014(2) 0.014(2) 0.031(2) 0.0025(17) 0.0072(18) 0.0052(19)
C2 0.016(2) 0.014(2) 0.025(2) 0.0055(16) 0.0100(18) 0.0060(18)
C3 0.025(2) 0.019(2) 0.020(2) 0.0116(18) 0.0126(18) 0.0093(18)
C4 0.024(2) 0.016(2) 0.019(2) 0.0100(17) 0.0108(18) 0.0092(17)
C5 0.022(2) 0.014(2) 0.018(2) 0.0051(17) 0.0054(17) 0.0076(17)
C6 0.016(2) 0.020(2) 0.020(2) 0.0060(17) 0.0037(17) 0.0105(18)
C7 0.020(2) 0.016(2) 0.018(2) 0.0073(17) 0.0059(17) 0.0100(17)
C8 0.019(2) 0.018(2) 0.021(2) 0.0078(18) 0.0058(17) 0.0058(18)
C9 0.018(2) 0.021(2) 0.022(2) 0.0095(18) 0.0062(18) 0.0090(19)
C10 0.016(2) 0.014(2) 0.018(2) 0.0027(16) 0.0060(16) 0.0086(17)
C11 0.017(2) 0.020(2) 0.021(2) 0.0087(18) 0.0041(17) 0.0096(18)
C12 0.021(2) 0.019(2) 0.017(2) 0.0074(18) 0.0055(17) 0.0070(18)
C13 0.017(2) 0.0123(19) 0.022(2) 0.0045(16) 0.0078(17) 0.0088(17)
C14 0.019(2) 0.016(2) 0.021(2) 0.0067(17) 0.0061(17) 0.0113(18)
C15 0.016(2) 0.014(2) 0.018(2) 0.0037(16) 0.0021(16) 0.0054(17)
C16 0.020(2) 0.019(2) 0.025(2) 0.0107(18) 0.0099(18) 0.0131(19)
C17 0.014(2) 0.014(2) 0.021(2) 0.0053(16) 0.0051(17) 0.0041(17)
C18 0.019(2) 0.017(2) 0.023(2) 0.0063(17) 0.0042(18) 0.0077(18)

loop_
_atom_type_symbol
_atom_type_description
_atom_type_scat_dispersion_real
_atom_type_scat_dispersion_imag
_atom_type_scat_source
C C 0.0033 0.0016 'International Tables Vol C Tables 4.2.6.8 and 6.1.1.4'
H H 0.0000 0.0000 'International Tables Vol C Tables 4.2.6.8 and 6.1.1.4'
O O 0.0106 0.0060 'International Tables Vol C Tables 4.2.6.8 and 6.1.1.4'
I I -0.4742 1.8119 'International Tables Vol C Tables 4.2.6.8 and 6.1.1.4'

loop_
_geom_angle_atom_site_label_1
_geom_angle_atom_site_label_2
_geom_angle_atom_site_label_3
_geom_angle_site_symmetry_1
_geom_angle_site_symmetry_3
_geom_angle
_geom_angle_publ_flag
C4 O1 C3 . . 118.0(3) ?
C13 O2 C16 . . 117.6(3) ?
C2 C1 I2 . . 123.3(4) ?
C2 C1 H1 . . 118.3 ?
I2 C1 H1 . . 118.3 ?
C1 C2 C3 . . 128.2(4) ?
C1 C2 I1 . . 117.0(3) ?
C3 C2 I1 . . 114.7(3) ?
O1 C3 C2 . . 113.8(4) ?
O1 C3 H3A . . 108.8 ?
C2 C3 H3A . . 108.8 ?
O1 C3 H3B . . 108.8 ?
C2 C3 H3B . . 108.8 ?
H3A C3 H3B . . 107.7 ?
O1 C4 C9 . . 125.3(4) ?
O1 C4 C5 . . 115.2(4) ?
C9 C4 C5 . . 119.5(4) ?
C6 C5 C4 . . 120.2(4) ?
C6 C5 H5 . . 119.9 ?
C4 C5 H5 . . 119.9 ?
C5 C6 C7 . . 120.9(4) ?
C5 C6 H6 . . 119.5 ?
C7 C6 H6 . . 119.5 ?
C8 C7 C6 . . 117.5(4) ?
C8 C7 C10 . . 121.5(4) ?
C6 C7 C10 . . 121.0(4) ?
C9 C8 C7 . . 122.0(4) ?
C9 C8 H8 . . 119.0 ?
C7 C8 H8 . . 119.0 ?
C4 C9 C8 . . 119.8(4) ?
C4 C9 H9 . . 120.1 ?
C8 C9 H9 . . 120.1 ?
C15 C10 C11 . . 117.5(4) ?
C15 C10 C7 . . 122.1(4) ?
C11 C10 C7 . . 120.4(4) ?
C12 C11 C10 . . 121.5(4) ?
C12 C11 H11 . . 119.3 ?
C10 C11 H11 . . 119.3 ?
C11 C12 C13 . . 119.5(4) ?
C11 C12 H12 . . 120.2 ?
C13 C12 H12 . . 120.2 ?
C14 C13 O2 . . 125.7(4) ?
C14 C13 C12 . . 120.3(4) ?
O2 C13 C12 . . 114.0(4) ?
C13 C14 C15 . . 119.2(4) ?
C13 C14 H14 . . 120.4 ?
C15 C14 H14 . . 120.4 ?
C10 C15 C14 . . 122.0(4) ?
C10 C15 H15 . . 119.0 ?
C14 C15 H15 . . 119.0 ?
O2 C16 C17 . . 113.0(4) ?
O2 C16 H16A . . 109.0 ?
C17 C16 H16A . . 109.0 ?
O2 C16 H16B . . 109.0 ?
C17 C16 H16B . . 109.0 ?
H16A C16 H16B . . 107.8 ?
C18 C17 C16 . . 128.5(4) ?
C18 C17 I3 . . 116.8(3) ?
C16 C17 I3 . . 114.6(3) ?
C17 C18 I4 . . 124.2(4) ?
C17 C18 H18 . . 117.9 ?
I4 C18 H18 . . 117.9 ?

loop_
_geom_bond_atom_site_label_1
_geom_bond_atom_site_label_2
_geom_bond_site_symmetry_2
_geom_bond_distance
_geom_bond_publ_flag
I1 C2 . 2.107(4) ?
I2 C1 . 2.094(4) ?
I3 C17 . 2.109(4) ?
I4 C18 . 2.089(5) ?
O1 C4 . 1.372(5) ?
O1 C3 . 1.435(6) ?
O2 C13 . 1.381(5) ?
O2 C16 . 1.432(5) ?
C1 C2 . 1.331(7) ?
C1 H1 . 0.9500 ?
C2 C3 . 1.493(6) ?
C3 H3A . 0.9900 ?
C3 H3B . 0.9900 ?
C4 C9 . 1.383(6) ?
C4 C5 . 1.399(6) ?
C5 C6 . 1.392(6) ?
C5 H5 . 0.9500 ?
C6 C7 . 1.403(6) ?
C6 H6 . 0.9500 ?
C7 C8 . 1.395(6) ?
C7 C10 . 1.482(6) ?
C8 C9 . 1.389(6) ?
C8 H8 . 0.9500 ?
C9 H9 . 0.9500 ?
C10 C15 . 1.390(6) ?
C10 C11 . 1.410(6) ?
C11 C12 . 1.386(6) ?
C11 H11 . 0.9500 ?
C12 C13 . 1.400(6) ?
C12 H12 . 0.9500 ?
C13 C14 . 1.386(6) ?
C14 C15 . 1.398(6) ?
C14 H14 . 0.9500 ?
C15 H15 . 0.9500 ?
C16 C17 . 1.500(6) ?
C16 H16A . 0.9900 ?
C16 H16B . 0.9900 ?
C17 C18 . 1.319(6) ?
C18 H18 . 0.9500 ?

loop_
_geom_torsion_atom_site_label_1
_geom_torsion_atom_site_label_2
_geom_torsion_atom_site_label_3
_geom_torsion_atom_site_label_4
_geom_torsion_site_symmetry_1
_geom_torsion_site_symmetry_2
_geom_torsion_site_symmetry_3
_geom_torsion_site_symmetry_4
_geom_torsion
_geom_torsion_publ_flag
I2 C1 C2 C3 . . . . -3.1(7) ?
I2 C1 C2 I1 . . . . -178.41(19) ?
C4 O1 C3 C2 . . . . -73.4(5) ?
C1 C2 C3 O1 . . . . 139.5(5) ?
I1 C2 C3 O1 . . . . -45.1(4) ?
C3 O1 C4 C9 . . . . 1.6(6) ?
C3 O1 C4 C5 . . . . -177.3(4) ?
O1 C4 C5 C6 . . . . -177.9(4) ?
C9 C4 C5 C6 . . . . 3.1(6) ?
C4 C5 C6 C7 . . . . -1.5(7) ?
C5 C6 C7 C8 . . . . -0.9(6) ?
C5 C6 C7 C10 . . . . 177.6(4) ?
C6 C7 C8 C9 . . . . 1.8(7) ?
C10 C7 C8 C9 . . . . -176.8(4) ?
O1 C4 C9 C8 . . . . 178.9(4) ?
C5 C4 C9 C8 . . . . -2.3(7) ?
C7 C8 C9 C4 . . . . -0.2(7) ?
C8 C7 C10 C15 . . . . -143.3(4) ?
C6 C7 C10 C15 . . . . 38.2(6) ?
C8 C7 C10 C11 . . . . 37.3(6) ?
C6 C7 C10 C11 . . . . -141.2(4) ?
C15 C10 C11 C12 . . . . -0.3(7) ?
C7 C10 C11 C12 . . . . 179.2(4) ?
C10 C11 C12 C13 . . . . 0.3(7) ?
C16 O2 C13 C14 . . . . -2.1(6) ?
C16 O2 C13 C12 . . . . 177.8(4) ?
C11 C12 C13 C14 . . . . -0.1(7) ?
C11 C12 C13 O2 . . . . -179.9(4) ?
O2 C13 C14 C15 . . . . 179.6(4) ?
C12 C13 C14 C15 . . . . -0.2(6) ?
C11 C10 C15 C14 . . . . 0.0(6) ?
C7 C10 C15 C14 . . . . -179.5(4) ?
C13 C14 C15 C10 . . . . 0.3(7) ?
C13 O2 C16 C17 . . . . 74.9(5) ?
O2 C16 C17 C18 . . . . -135.0(5) ?
O2 C16 C17 I3 . . . . 49.6(4) ?
C16 C17 C18 I4 . . . . 1.3(7) ?
I3 C17 C18 I4 . . . . 176.6(2) ?

loop_
_cod_related_entry_id
_cod_related_entry_database
_cod_related_entry_code
1 ChemSpider 30656534
